data_4065962
loop_
_publ_author_name
'Roering, Andrew J.'
'Leshinski, Sarah E.'
'Chan, Stephanie M.'
'Shalumova, Tamila'
'MacMillan, Samantha N.'
'Tanski, Joseph M.'
'Waterman, Rory'

_publ_section_title
;
 Insertion Reactions and Catalytic Hydrophosphination by
 Triamidoamine-Supported Zirconium Complexes
;
_journal_issue 11
_journal_name_full Organometallics
_journal_page_first 2557
_journal_paper_doi 10.1021/om100216f
_journal_volume 29
_journal_year 2010
_chemical_formula_sum 'C34 H54 N5 O P Si3 Zr'
_chemical_formula_weight 755.28
_chemical_name_common '(N3N)ZrPhNC(O)PPh2, 11'
_chemical_name_systematic
;

 ?

;
_space_group_IT_number 2
_symmetry_cell_setting triclinic
_symmetry_space_group_name_Hall '-P 1'
_symmetry_space_group_name_H-M 'P -1'
_atom_sites_solution_hydrogens geom
_atom_sites_solution_primary direct
_atom_sites_solution_secondary difmap
_audit_creation_method SHELXL-97
_cell_angle_alpha 76.0090(10)
_cell_angle_beta 76.3280(10)
_cell_angle_gamma 70.6970(10)
_cell_formula_units_Z 2
_cell_length_a 10.0233(4)
_cell_length_b 10.7297(5)
_cell_length_c 19.9437(9)
_cell_measurement_reflns_used 3202
_cell_measurement_temperature 125(2)
_cell_measurement_theta_max 30.00
_cell_measurement_theta_min 2.26
_cell_volume 1935.38(15)
_computing_cell_refinement 'Bruker SMART'
_computing_data_collection 'Bruker SMART'
_computing_data_reduction 'Bruker SAINT'
_computing_molecular_graphics 'Bruker SHELXTL'
_computing_publication_material 'Bruker SHELXTL'
_computing_structure_refinement 'SHELXL-97 (Sheldrick, 1997)'
_computing_structure_solution 'SHELXS-97 (Sheldrick, 1990)'
_diffrn_ambient_temperature 125(2)
_diffrn_measured_fraction_theta_full 0.995
_diffrn_measured_fraction_theta_max 0.995
_diffrn_measurement_device_type 'CCD area detector'
_diffrn_measurement_method 'phi and omega scans'
_diffrn_radiation_monochromator graphite
_diffrn_radiation_source 'fine-focus sealed tube'
_diffrn_radiation_type MoK\a
_diffrn_radiation_wavelength 0.71073
_diffrn_reflns_av_R_equivalents 0.0235
_diffrn_reflns_av_sigmaI/netI 0.0288
_diffrn_reflns_limit_h_max 13
_diffrn_reflns_limit_h_min -13
_diffrn_reflns_limit_k_max 14
_diffrn_reflns_limit_k_min -14
_diffrn_reflns_limit_l_max 26
_diffrn_reflns_limit_l_min -26
_diffrn_reflns_number 25455
_diffrn_reflns_theta_full 28.28
_diffrn_reflns_theta_max 28.28
_diffrn_reflns_theta_min 2.04
_exptl_absorpt_coefficient_mu 0.451
_exptl_absorpt_correction_T_max 0.9273
_exptl_absorpt_correction_T_min 0.8995
_exptl_absorpt_correction_type empirical
_exptl_absorpt_process_details sadabs
_exptl_crystal_colour colorless
_exptl_crystal_density_diffrn 1.296
_exptl_crystal_density_method 'not measured'
_exptl_crystal_description bulk
_exptl_crystal_F_000 796
_exptl_crystal_size_max 0.24
_exptl_crystal_size_mid 0.20
_exptl_crystal_size_min 0.17
_refine_diff_density_max 1.044
_refine_diff_density_min -0.601
_refine_diff_density_rms 0.060
_refine_ls_extinction_method none
_refine_ls_goodness_of_fit_ref 1.036
_refine_ls_hydrogen_treatment constr
_refine_ls_matrix_type full
_refine_ls_number_parameters 415
_refine_ls_number_reflns 9553
_refine_ls_number_restraints 0
_refine_ls_restrained_S_all 1.036
_refine_ls_R_factor_all 0.0356
_refine_ls_R_factor_gt 0.0290
_refine_ls_shift/su_max 0.003
_refine_ls_shift/su_mean 0.000
_refine_ls_structure_factor_coef Fsqd
_refine_ls_weighting_details 'calc w=1/[\s^2^(Fo^2^)+(0.0351P)^2^+0.9640P] where P=(Fo^2^+2Fc^2^)/3'
_refine_ls_weighting_scheme calc
_refine_ls_wR_factor_gt 0.0716
_refine_ls_wR_factor_ref 0.0752
_reflns_number_gt 8321
_reflns_number_total 9553
_reflns_threshold_expression >2sigma(I)
_cod_data_source_file om100216f_si_001.cif
_cod_data_source_block rw543zr
_cod_depositor_comments
;
The following automatic conversions were performed:

'_symmetry_cell_setting' value 'Triclinic' changed to 'triclinic'
according to /home/saulius/struct/CIF-dictionaries/cif_core.dic
dictionary named 'cif_core.dic' version 2.4.1 from 2010-06-29.

Automatic conversion script
Id: cif_fix_values 1715 2011-07-08 13:25:40Z adriana 
;
_cod_original_sg_symbol_H-M P-1
_cod_database_code 4065962

loop_
_symmetry_equiv_pos_as_xyz
'x, y, z'
'-x, -y, -z'

loop_
_atom_site_label
_atom_site_type_symbol
_atom_site_fract_x
_atom_site_fract_y
_atom_site_fract_z
_atom_site_U_iso_or_equiv
_atom_site_adp_type
_atom_site_occupancy
_atom_site_symmetry_multiplicity
_atom_site_calc_flag
_atom_site_refinement_flags
Zr Zr 0.125761(16) 0.939481(14) 0.262712(8) 0.01501(5) Uani 1 1 d .
P P 0.37367(5) 0.49609(4) 0.26690(2) 0.01815(9) Uani 1 1 d .
Si1 Si -0.05201(5) 0.78068(5) 0.41709(2) 0.01927(10) Uani 1 1 d .
Si2 Si 0.39067(5) 0.98692(5) 0.33109(3) 0.01949(10) Uani 1 1 d .
Si3 Si 0.21805(8) 1.01929(6) 0.08670(3) 0.04130(16) Uani 1 1 d .
O O 0.32025(12) 0.76102(11) 0.27580(6) 0.0201(2) Uani 1 1 d .
N1 N -0.03693(14) 0.91687(13) 0.35032(7) 0.0184(3) Uani 1 1 d .
N2 N 0.24515(14) 1.04600(13) 0.28757(7) 0.0192(3) Uani 1 1 d .
N3 N 0.08916(17) 1.02840(14) 0.16084(8) 0.0251(3) Uani 1 1 d .
N4 N -0.04248(14) 1.16597(13) 0.26553(7) 0.0185(3) Uani 1 1 d .
N5 N 0.15883(14) 0.73806(13) 0.22626(7) 0.0182(3) Uani 1 1 d .
C1 C -0.13675(19) 1.04094(17) 0.37510(9) 0.0249(4) Uani 1 1 d .
H1A H -0.0905 1.0710 0.4045 0.030 Uiso 1 1 calc R
H1B H -0.2248 1.0216 0.4042 0.030 Uiso 1 1 calc R
C2 C 0.19109(18) 1.19300(16) 0.26438(9) 0.0219(3) Uani 1 1 d .
H2A H 0.2100 1.2150 0.2125 0.026 Uiso 1 1 calc R
H2B H 0.2416 1.2393 0.2828 0.026 Uiso 1 1 calc R
C3 C -0.0542(2) 1.12281(18) 0.15378(10) 0.0290(4) Uani 1 1 d .
H3A H -0.1291 1.0764 0.1734 0.035 Uiso 1 1 calc R
H3B H -0.0601 1.1612 0.1038 0.035 Uiso 1 1 calc R
C4 C -0.17552(18) 1.15026(17) 0.31355(10) 0.0238(4) Uani 1 1 d .
H4A H -0.2358 1.1269 0.2885 0.029 Uiso 1 1 calc R
H4B H -0.2309 1.2357 0.3301 0.029 Uiso 1 1 calc R
C5 C 0.03042(18) 1.24075(16) 0.29116(9) 0.0212(3) Uani 1 1 d .
H5A H 0.0118 1.2248 0.3431 0.025 Uiso 1 1 calc R
H5B H -0.0071 1.3382 0.2740 0.025 Uiso 1 1 calc R
C6 C -0.07457(19) 1.23233(17) 0.19417(9) 0.0239(4) Uani 1 1 d .
H6A H -0.0089 1.2873 0.1703 0.029 Uiso 1 1 calc R
H6B H -0.1745 1.2917 0.1972 0.029 Uiso 1 1 calc R
C7 C -0.0173(2) 0.8036(2) 0.50110(10) 0.0302(4) Uani 1 1 d .
H7A H 0.0822 0.8049 0.4950 0.045 Uiso 1 1 calc R
H7B H -0.0335 0.7293 0.5386 0.045 Uiso 1 1 calc R
H7C H -0.0825 0.8886 0.5136 0.045 Uiso 1 1 calc R
C8 C 0.0750(2) 0.61720(19) 0.39701(10) 0.0345(5) Uani 1 1 d .
H8A H 0.1739 0.6207 0.3903 0.052 Uiso 1 1 calc R
H8B H 0.0580 0.6000 0.3541 0.052 Uiso 1 1 calc R
H8C H 0.0599 0.5450 0.4361 0.052 Uiso 1 1 calc R
C9 C -0.2377(2) 0.76231(19) 0.43636(10) 0.0275(4) Uani 1 1 d .
H9A H -0.3066 0.8431 0.4521 0.041 Uiso 1 1 calc R
H9B H -0.2422 0.6840 0.4733 0.041 Uiso 1 1 calc R
H9C H -0.2611 0.7502 0.3938 0.041 Uiso 1 1 calc R
C10 C 0.5647(2) 0.9321(2) 0.27081(11) 0.0326(4) Uani 1 1 d .
H10A H 0.5664 0.8543 0.2527 0.049 Uiso 1 1 calc R
H10B H 0.6443 0.9074 0.2966 0.049 Uiso 1 1 calc R
H10C H 0.5743 1.0057 0.2316 0.049 Uiso 1 1 calc R
C11 C 0.3719(2) 0.84427(18) 0.40413(10) 0.0263(4) Uani 1 1 d .
H11A H 0.3642 0.7711 0.3853 0.039 Uiso 1 1 calc R
H11B H 0.2855 0.8745 0.4382 0.039 Uiso 1 1 calc R
H11C H 0.4563 0.8123 0.4272 0.039 Uiso 1 1 calc R
C12 C 0.4074(2) 1.11960(19) 0.37249(11) 0.0294(4) Uani 1 1 d .
H12A H 0.3137 1.1625 0.3984 0.044 Uiso 1 1 calc R
H12B H 0.4409 1.1872 0.3359 0.044 Uiso 1 1 calc R
H12C H 0.4764 1.0784 0.4048 0.044 Uiso 1 1 calc R
C13 C 0.2104(3) 1.1881(2) 0.03276(13) 0.0678(9) Uani 1 1 d .
H13A H 0.1167 1.2286 0.0178 0.102 Uiso 1 1 calc R
H13B H 0.2862 1.1797 -0.0086 0.102 Uiso 1 1 calc R
H13C H 0.2243 1.2452 0.0606 0.102 Uiso 1 1 calc R
C14 C 0.3993(3) 0.9575(3) 0.11478(15) 0.0772(11) Uani 1 1 d .
H14A H 0.4028 0.8784 0.1521 0.116 Uiso 1 1 calc R
H14B H 0.4150 1.0285 0.1323 0.116 Uiso 1 1 calc R
H14C H 0.4742 0.9333 0.0746 0.116 Uiso 1 1 calc R
C15 C 0.2082(6) 0.9085(5) 0.03158(19) 0.133(2) Uani 1 1 d .
H15A H 0.1181 0.9461 0.0130 0.200 Uiso 1 1 calc R
H15B H 0.2118 0.8193 0.0598 0.200 Uiso 1 1 calc R
H15C H 0.2893 0.9012 -0.0074 0.200 Uiso 1 1 calc R
C16 C 0.27939(17) 0.68096(15) 0.25092(8) 0.0172(3) Uani 1 1 d .
C17 C 0.08587(18) 0.68409(16) 0.19389(9) 0.0194(3) Uani 1 1 d .
C18 C 0.1503(2) 0.58096(18) 0.15505(10) 0.0263(4) Uani 1 1 d .
H18A H 0.2507 0.5387 0.1513 0.032 Uiso 1 1 calc R
C19 C 0.0695(2) 0.53952(19) 0.12194(10) 0.0302(4) Uani 1 1 d .
H19A H 0.1148 0.4682 0.0963 0.036 Uiso 1 1 calc R
C20 C -0.0762(2) 0.6008(2) 0.12576(10) 0.0297(4) Uani 1 1 d .
H20A H -0.1311 0.5718 0.1031 0.036 Uiso 1 1 calc R
C21 C -0.1410(2) 0.7048(2) 0.16293(11) 0.0324(4) Uani 1 1 d .
H21A H -0.2408 0.7486 0.1651 0.039 Uiso 1 1 calc R
C22 C -0.06137(19) 0.74580(19) 0.19707(10) 0.0263(4) Uani 1 1 d .
H22A H -0.1076 0.8167 0.2229 0.032 Uiso 1 1 calc R
C23 C 0.48787(17) 0.46628(17) 0.18224(9) 0.0202(3) Uani 1 1 d .
C24 C 0.5359(2) 0.5617(2) 0.13046(10) 0.0319(4) Uani 1 1 d .
H24A H 0.5136 0.6508 0.1383 0.038 Uiso 1 1 calc R
C25 C 0.6167(2) 0.5269(3) 0.06707(11) 0.0407(5) Uani 1 1 d .
H25A H 0.6486 0.5929 0.0317 0.049 Uiso 1 1 calc R
C26 C 0.6510(2) 0.3980(2) 0.05519(11) 0.0393(5) Uani 1 1 d .
H26A H 0.7065 0.3751 0.0118 0.047 Uiso 1 1 calc R
C27 C 0.6046(2) 0.3023(2) 0.10622(11) 0.0368(5) Uani 1 1 d .
H27A H 0.6284 0.2132 0.0982 0.044 Uiso 1 1 calc R
C28 C 0.5231(2) 0.33618(18) 0.16952(10) 0.0276(4) Uani 1 1 d .
H28A H 0.4910 0.2698 0.2045 0.033 Uiso 1 1 calc R
C29 C 0.50397(18) 0.48998(16) 0.31915(9) 0.0203(3) Uani 1 1 d .
C30 C 0.4855(2) 0.42668(17) 0.38909(9) 0.0280(4) Uani 1 1 d .
H30A H 0.4059 0.3919 0.4077 0.034 Uiso 1 1 calc R
C31 C 0.5822(3) 0.41401(19) 0.43173(10) 0.0364(5) Uani 1 1 d .
H31A H 0.5688 0.3706 0.4793 0.044 Uiso 1 1 calc R
C32 C 0.6980(2) 0.46470(19) 0.40487(11) 0.0362(5) Uani 1 1 d .
H32A H 0.7641 0.4562 0.4340 0.043 Uiso 1 1 calc R
C33 C 0.7178(2) 0.52795(18) 0.33535(11) 0.0305(4) Uani 1 1 d .
H33A H 0.7972 0.5630 0.3170 0.037 Uiso 1 1 calc R
C34 C 0.62185(19) 0.54002(17) 0.29278(9) 0.0236(3) Uani 1 1 d .
H34A H 0.6363 0.5828 0.2451 0.028 Uiso 1 1 calc R

loop_
_atom_site_aniso_label
_atom_site_aniso_U_11
_atom_site_aniso_U_22
_atom_site_aniso_U_33
_atom_site_aniso_U_23
_atom_site_aniso_U_13
_atom_site_aniso_U_12
Zr 0.01594(8) 0.01140(7) 0.01656(8) -0.00364(5) -0.00171(5) -0.00240(5)
P 0.0198(2) 0.01221(18) 0.0204(2) -0.00398(15) -0.00015(16) -0.00341(15)
Si1 0.0195(2) 0.0193(2) 0.0175(2) -0.00287(17) -0.00056(17) -0.00575(17)
Si2 0.0159(2) 0.0166(2) 0.0253(2) -0.00254(18) -0.00286(17) -0.00510(17)
Si3 0.0679(4) 0.0203(3) 0.0208(3) -0.0057(2) 0.0088(3) -0.0033(3)
O 0.0208(6) 0.0147(5) 0.0259(6) -0.0062(5) -0.0056(5) -0.0034(4)
N1 0.0194(7) 0.0151(6) 0.0197(7) -0.0053(5) -0.0003(5) -0.0043(5)
N2 0.0177(7) 0.0132(6) 0.0259(7) -0.0035(5) -0.0037(5) -0.0033(5)
N3 0.0357(8) 0.0167(7) 0.0192(7) -0.0037(6) -0.0055(6) -0.0017(6)
N4 0.0184(7) 0.0152(6) 0.0213(7) -0.0044(5) -0.0045(5) -0.0024(5)
N5 0.0190(7) 0.0152(6) 0.0199(7) -0.0043(5) -0.0023(5) -0.0043(5)
C1 0.0260(9) 0.0188(8) 0.0267(9) -0.0095(7) 0.0058(7) -0.0055(7)
C2 0.0223(8) 0.0141(7) 0.0294(9) -0.0033(7) -0.0054(7) -0.0050(6)
C3 0.0398(11) 0.0222(9) 0.0251(9) -0.0037(7) -0.0147(8) -0.0031(8)
C4 0.0183(8) 0.0175(8) 0.0329(9) -0.0089(7) 0.0001(7) -0.0018(6)
C5 0.0226(8) 0.0145(7) 0.0267(8) -0.0064(6) -0.0056(7) -0.0025(6)
C6 0.0265(9) 0.0163(8) 0.0268(9) -0.0034(7) -0.0096(7) -0.0002(7)
C7 0.0273(9) 0.0419(11) 0.0231(9) -0.0034(8) -0.0049(7) -0.0134(8)
C8 0.0390(11) 0.0216(9) 0.0277(10) 0.0014(8) 0.0077(8) -0.0026(8)
C9 0.0275(9) 0.0294(9) 0.0288(9) -0.0040(8) -0.0028(7) -0.0145(8)
C10 0.0206(9) 0.0295(10) 0.0398(11) -0.0035(8) 0.0010(8) -0.0031(7)
C11 0.0264(9) 0.0250(9) 0.0281(9) 0.0023(7) -0.0081(7) -0.0111(7)
C12 0.0300(10) 0.0269(9) 0.0362(10) -0.0062(8) -0.0092(8) -0.0118(8)
C13 0.092(2) 0.0349(13) 0.0360(13) 0.0112(10) 0.0189(13) 0.0017(13)
C14 0.0552(17) 0.0685(19) 0.0554(17) 0.0155(14) 0.0242(14) 0.0082(14)
C15 0.237(6) 0.128(4) 0.063(2) -0.075(2) 0.053(3) -0.103(4)
C16 0.0184(7) 0.0140(7) 0.0172(7) -0.0032(6) 0.0013(6) -0.0047(6)
C17 0.0232(8) 0.0161(7) 0.0198(8) -0.0013(6) -0.0042(6) -0.0081(6)
C18 0.0247(9) 0.0224(9) 0.0342(10) -0.0107(7) -0.0093(7) -0.0028(7)
C19 0.0373(10) 0.0237(9) 0.0349(10) -0.0108(8) -0.0109(8) -0.0082(8)
C20 0.0322(10) 0.0331(10) 0.0319(10) -0.0051(8) -0.0100(8) -0.0173(8)
C21 0.0220(9) 0.0426(11) 0.0357(11) -0.0108(9) -0.0045(8) -0.0109(8)
C22 0.0212(8) 0.0288(9) 0.0298(9) -0.0115(8) -0.0005(7) -0.0066(7)
C23 0.0165(7) 0.0227(8) 0.0211(8) -0.0077(7) -0.0028(6) -0.0029(6)
C24 0.0402(11) 0.0333(10) 0.0272(9) -0.0071(8) -0.0013(8) -0.0192(9)
C25 0.0438(12) 0.0598(14) 0.0250(10) -0.0070(10) 0.0037(9) -0.0303(11)
C26 0.0294(10) 0.0643(15) 0.0267(10) -0.0245(10) 0.0020(8) -0.0099(10)
C27 0.0352(11) 0.0382(11) 0.0352(11) -0.0220(9) -0.0030(9) 0.0005(9)
C28 0.0284(9) 0.0232(9) 0.0279(9) -0.0097(7) -0.0034(7) -0.0007(7)
C29 0.0249(8) 0.0121(7) 0.0204(8) -0.0052(6) -0.0036(6) 0.0009(6)
C30 0.0399(11) 0.0164(8) 0.0224(9) -0.0039(7) -0.0027(8) -0.0028(7)
C31 0.0608(14) 0.0202(9) 0.0234(9) -0.0033(7) -0.0147(9) -0.0007(9)
C32 0.0477(12) 0.0233(9) 0.0398(11) -0.0126(8) -0.0257(10) 0.0044(9)
C33 0.0313(10) 0.0216(9) 0.0398(11) -0.0115(8) -0.0131(8) -0.0001(7)
C34 0.0255(9) 0.0181(8) 0.0252(9) -0.0060(7) -0.0050(7) -0.0018(7)

loop_
_atom_type_symbol
_atom_type_description
_atom_type_scat_dispersion_real
_atom_type_scat_dispersion_imag
_atom_type_scat_source
C C 0.0033 0.0016 'International Tables Vol C Tables 4.2.6.8 and 6.1.1.4'
H H 0.0000 0.0000 'International Tables Vol C Tables 4.2.6.8 and 6.1.1.4'
N N 0.0061 0.0033 'International Tables Vol C Tables 4.2.6.8 and 6.1.1.4'
O O 0.0106 0.0060 'International Tables Vol C Tables 4.2.6.8 and 6.1.1.4'
Si Si 0.0817 0.0704 'International Tables Vol C Tables 4.2.6.8 and 6.1.1.4'
P P 0.1023 0.0942 'International Tables Vol C Tables 4.2.6.8 and 6.1.1.4'
Zr Zr -2.9673 0.5597 'International Tables Vol C Tables 4.2.6.8 and 6.1.1.4'

loop_
_geom_angle_atom_site_label_1
_geom_angle_atom_site_label_2
_geom_angle_atom_site_label_3
_geom_angle
N3 Zr N2 105.58(6)
N3 Zr N1 124.68(6)
N2 Zr N1 107.18(5)
N3 Zr O 117.70(5)
N2 Zr O 85.19(5)
N1 Zr O 108.38(5)
N3 Zr N5 84.62(5)
N2 Zr N5 140.18(5)
N1 Zr N5 96.97(5)
O Zr N5 56.90(4)
N3 Zr N4 71.62(5)
N2 Zr N4 76.22(5)
N1 Zr N4 74.54(5)
O Zr N4 161.09(4)
N5 Zr N4 142.00(5)
N3 Zr C16 103.43(5)
N2 Zr C16 112.96(5)
N1 Zr C16 103.10(5)
O Zr C16 28.21(4)
N5 Zr C16 28.74(5)
N4 Zr C16 170.70(5)
C29 P C23 102.02(8)
C29 P C16 100.83(7)
C23 P C16 103.80(7)
N1 Si1 C8 113.58(8)
N1 Si1 C9 111.36(8)
C8 Si1 C9 107.19(9)
N1 Si1 C7 111.06(8)
C8 Si1 C7 106.95(10)
C9 Si1 C7 106.31(8)
N2 Si2 C11 111.42(7)
N2 Si2 C10 112.24(8)
C11 Si2 C10 108.91(9)
N2 Si2 C12 111.66(8)
C11 Si2 C12 105.96(9)
C10 Si2 C12 106.33(9)
N3 Si3 C15 113.46(15)
N3 Si3 C13 111.46(10)
C15 Si3 C13 109.09(18)
N3 Si3 C14 108.02(10)
C15 Si3 C14 109.7(2)
C13 Si3 C14 104.77(15)
C16 O Zr 96.76(9)
C1 N1 Si1 107.87(10)
C1 N1 Zr 117.66(10)
Si1 N1 Zr 131.71(7)
C2 N2 Si2 117.51(11)
C2 N2 Zr 112.81(10)
Si2 N2 Zr 129.67(7)
C3 N3 Si3 117.46(12)
C3 N3 Zr 116.55(11)
Si3 N3 Zr 125.30(9)
C4 N4 C5 112.64(13)
C4 N4 C6 109.96(13)
C5 N4 C6 110.62(13)
C4 N4 Zr 107.18(9)
C5 N4 Zr 105.94(9)
C6 N4 Zr 110.36(9)
C16 N5 C17 129.50(14)
C16 N5 Zr 92.20(10)
C17 N5 Zr 138.24(11)
N1 C1 C4 110.21(14)
N1 C1 H1A 109.6
C4 C1 H1A 109.6
N1 C1 H1B 109.6
C4 C1 H1B 109.6
H1A C1 H1B 108.1
N2 C2 C5 109.57(13)
N2 C2 H2A 109.8
C5 C2 H2A 109.8
N2 C2 H2B 109.8
C5 C2 H2B 109.8
H2A C2 H2B 108.2
N3 C3 C6 106.51(15)
N3 C3 H3A 110.4
C6 C3 H3A 110.4
N3 C3 H3B 110.4
C6 C3 H3B 110.4
H3A C3 H3B 108.6
N4 C4 C1 109.14(14)
N4 C4 H4A 109.9
C1 C4 H4A 109.9
N4 C4 H4B 109.9
C1 C4 H4B 109.9
H4A C4 H4B 108.3
N4 C5 C2 108.88(13)
N4 C5 H5A 109.9
C2 C5 H5A 109.9
N4 C5 H5B 109.9
C2 C5 H5B 109.9
H5A C5 H5B 108.3
N4 C6 C3 107.45(13)
N4 C6 H6A 110.2
C3 C6 H6A 110.2
N4 C6 H6B 110.2
C3 C6 H6B 110.2
H6A C6 H6B 108.5
Si1 C7 H7A 109.5
Si1 C7 H7B 109.5
H7A C7 H7B 109.5
Si1 C7 H7C 109.5
H7A C7 H7C 109.5
H7B C7 H7C 109.5
Si1 C8 H8A 109.5
Si1 C8 H8B 109.5
H8A C8 H8B 109.5
Si1 C8 H8C 109.5
H8A C8 H8C 109.5
H8B C8 H8C 109.5
Si1 C9 H9A 109.5
Si1 C9 H9B 109.5
H9A C9 H9B 109.5
Si1 C9 H9C 109.5
H9A C9 H9C 109.5
H9B C9 H9C 109.5
Si2 C10 H10A 109.5
Si2 C10 H10B 109.5
H10A C10 H10B 109.5
Si2 C10 H10C 109.5
H10A C10 H10C 109.5
H10B C10 H10C 109.5
Si2 C11 H11A 109.5
Si2 C11 H11B 109.5
H11A C11 H11B 109.5
Si2 C11 H11C 109.5
H11A C11 H11C 109.5
H11B C11 H11C 109.5
Si2 C12 H12A 109.5
Si2 C12 H12B 109.5
H12A C12 H12B 109.5
Si2 C12 H12C 109.5
H12A C12 H12C 109.5
H12B C12 H12C 109.5
Si3 C13 H13A 109.5
Si3 C13 H13B 109.5
H13A C13 H13B 109.5
Si3 C13 H13C 109.5
H13A C13 H13C 109.5
H13B C13 H13C 109.5
Si3 C14 H14A 109.5
Si3 C14 H14B 109.5
H14A C14 H14B 109.5
Si3 C14 H14C 109.5
H14A C14 H14C 109.5
H14B C14 H14C 109.5
Si3 C15 H15A 109.5
Si3 C15 H15B 109.5
H15A C15 H15B 109.5
Si3 C15 H15C 109.5
H15A C15 H15C 109.5
H15B C15 H15C 109.5
O C16 N5 113.91(14)
O C16 P 119.18(12)
N5 C16 P 125.97(12)
O C16 Zr 55.02(8)
N5 C16 Zr 59.06(8)
P C16 Zr 165.92(8)
C18 C17 C22 118.02(16)
C18 C17 N5 125.18(15)
C22 C17 N5 116.64(15)
C19 C18 C17 120.72(17)
C19 C18 H18A 119.6
C17 C18 H18A 119.6
C20 C19 C18 120.75(17)
C20 C19 H19A 119.6
C18 C19 H19A 119.6
C19 C20 C21 119.16(17)
C19 C20 H20A 120.4
C21 C20 H20A 120.4
C20 C21 C22 120.54(18)
C20 C21 H21A 119.7
C22 C21 H21A 119.7
C21 C22 C17 120.80(17)
C21 C22 H22A 119.6
C17 C22 H22A 119.6
C24 C23 C28 118.74(16)
C24 C23 P 125.90(14)
C28 C23 P 115.32(13)
C23 C24 C25 120.02(19)
C23 C24 H24A 120.0
C25 C24 H24A 120.0
C26 C25 C24 120.7(2)
C26 C25 H25A 119.7
C24 C25 H25A 119.7
C27 C26 C25 119.87(18)
C27 C26 H26A 120.1
C25 C26 H26A 120.1
C26 C27 C28 119.94(19)
C26 C27 H27A 120.0
C28 C27 H27A 120.0
C27 C28 C23 120.77(19)
C27 C28 H28A 119.6
C23 C28 H28A 119.6
C30 C29 C34 118.72(17)
C30 C29 P 117.00(14)
C34 C29 P 124.25(13)
C31 C30 C29 120.63(19)
C31 C30 H30A 119.7
C29 C30 H30A 119.7
C32 C31 C30 119.93(18)
C32 C31 H31A 120.0
C30 C31 H31A 120.0
C31 C32 C33 120.06(18)
C31 C32 H32A 120.0
C33 C32 H32A 120.0
C34 C33 C32 120.03(19)
C34 C33 H33A 120.0
C32 C33 H33A 120.0
C33 C34 C29 120.64(17)
C33 C34 H34A 119.7
C29 C34 H34A 119.7

loop_
_geom_bond_atom_site_label_1
_geom_bond_atom_site_label_2
_geom_bond_distance
Zr N3 2.0872(14)
Zr N2 2.1077(14)
Zr N1 2.1167(13)
Zr O 2.2508(11)
Zr N5 2.3413(13)
Zr N4 2.4626(13)
Zr C16 2.7278(15)
P C29 1.8302(18)
P C23 1.8353(17)
P C16 1.8780(16)
Si1 N1 1.7441(14)
Si1 C8 1.8656(19)
Si1 C9 1.8754(18)
Si1 C7 1.8762(19)
Si2 N2 1.7332(14)
Si2 C11 1.8662(18)
Si2 C10 1.8722(19)
Si2 C12 1.8784(19)
Si3 N3 1.7170(16)
Si3 C15 1.842(3)
Si3 C13 1.857(2)
Si3 C14 1.886(3)
O C16 1.2986(19)
N1 C1 1.490(2)
N2 C2 1.482(2)
N3 C3 1.475(2)
N4 C4 1.480(2)
N4 C5 1.484(2)
N4 C6 1.487(2)
N5 C16 1.313(2)
N5 C17 1.404(2)
C1 C4 1.504(3)
C1 H1A 0.9900
C1 H1B 0.9900
C2 C5 1.524(2)
C2 H2A 0.9900
C2 H2B 0.9900
C3 C6 1.514(2)
C3 H3A 0.9900
C3 H3B 0.9900
C4 H4A 0.9900
C4 H4B 0.9900
C5 H5A 0.9900
C5 H5B 0.9900
C6 H6A 0.9900
C6 H6B 0.9900
C7 H7A 0.9800
C7 H7B 0.9800
C7 H7C 0.9800
C8 H8A 0.9800
C8 H8B 0.9800
C8 H8C 0.9800
C9 H9A 0.9800
C9 H9B 0.9800
C9 H9C 0.9800
C10 H10A 0.9800
C10 H10B 0.9800
C10 H10C 0.9800
C11 H11A 0.9800
C11 H11B 0.9800
C11 H11C 0.9800
C12 H12A 0.9800
C12 H12B 0.9800
C12 H12C 0.9800
C13 H13A 0.9800
C13 H13B 0.9800
C13 H13C 0.9800
C14 H14A 0.9800
C14 H14B 0.9800
C14 H14C 0.9800
C15 H15A 0.9800
C15 H15B 0.9800
C15 H15C 0.9800
C17 C18 1.395(2)
C17 C22 1.397(2)
C18 C19 1.387(2)
C18 H18A 0.9500
C19 C20 1.381(3)
C19 H19A 0.9500
C20 C21 1.382(3)
C20 H20A 0.9500
C21 C22 1.388(3)
C21 H21A 0.9500
C22 H22A 0.9500
C23 C24 1.388(2)
C23 C28 1.393(2)
C24 C25 1.392(3)
C24 H24A 0.9500
C25 C26 1.376(3)
C25 H25A 0.9500
C26 C27 1.375(3)
C26 H26A 0.9500
C27 C28 1.390(3)
C27 H27A 0.9500
C28 H28A 0.9500
C29 C30 1.394(2)
C29 C34 1.397(2)
C30 C31 1.388(3)
C30 H30A 0.9500
C31 C32 1.383(3)
C31 H31A 0.9500
C32 C33 1.388(3)
C32 H32A 0.9500
C33 C34 1.383(3)
C33 H33A 0.9500
C34 H34A 0.9500
